data_7225359
loop_
_publ_author_name
'Qureshi, Naseem'
'Yufit, Dmitri S.'
'Steed, Kirsty M.'
'Howard, Judith A. K.'
'Steed, Jonathan W.'

_publ_section_title
;
 Anion hydrogen bonding from a &#x2018;revealed&#x2019; urea ligand
;
_journal_issue 28
_journal_name_full CrystEngComm
_journal_page_first 5333
_journal_paper_doi 10.1039/C6CE01039C
_journal_volume 18
_journal_year 2016
_chemical_formula_moiety '2(C13 H13 S O N3), Cu, 2(C F3 S O3)'
_chemical_formula_sum 'C28 H26 Cu F6 N6 O8 S4'
_chemical_formula_weight 880.33
_chemical_name_systematic
; 
 ? 
;
_space_group_IT_number 14
_symmetry_cell_setting monoclinic
_symmetry_Int_Tables_number 14
_symmetry_space_group_name_Hall '-P 2yn'
_symmetry_space_group_name_H-M 'P 1 21/n 1'
_atom_sites_solution_hydrogens difmap
_atom_sites_solution_primary direct
_atom_sites_solution_secondary difmap
_audit_creation_method SHELXL-97
_audit_update_record
;
2016-04-26 deposited with the CCDC.
2016-05-30 downloaded from the CCDC.
;
_cell_angle_alpha 90.00
_cell_angle_beta 99.138(10)
_cell_angle_gamma 90.00
_cell_formula_units_Z 2
_cell_length_a 12.6428(3)
_cell_length_b 9.0531(2)
_cell_length_c 15.2733(4)
_cell_measurement_reflns_used 5651
_cell_measurement_temperature 120(2)
_cell_measurement_theta_max 30.07
_cell_measurement_theta_min 2.28
_cell_volume 1725.94(9)
_computing_cell_refinement 'SAINT Ver. 6.45  (Bruker-AXS, 2003)'
_computing_data_collection 'SMART Ver. 5.630 (Bruker-AXS, 2003)'
_computing_data_reduction 'SAINT Ver. 6.45'
_computing_molecular_graphics 'SHELXTL Ver. 6.14'
_computing_publication_material 'SHELXTL Ver. 6.14'
_computing_structure_refinement 'SHELXTL Ver. 6.14'
_computing_structure_solution 'SHELXTL Ver. 6.14 (Bruker-AXS, 2003)'
_diffrn_ambient_temperature 120(2)
_diffrn_measured_fraction_theta_full 0.999
_diffrn_measured_fraction_theta_max 0.999
_diffrn_measurement_device_type 'Bruker SMART CCD 6000'
_diffrn_measurement_method '0.30\% \w scans'
_diffrn_radiation_monochromator graphite
_diffrn_radiation_source 'fine-focus sealed tube'
_diffrn_radiation_type Mo-K\a
_diffrn_radiation_wavelength 0.71073
_diffrn_reflns_av_R_equivalents 0.0524
_diffrn_reflns_av_sigmaI/netI 0.0414
_diffrn_reflns_limit_h_max 17
_diffrn_reflns_limit_h_min -17
_diffrn_reflns_limit_k_max 12
_diffrn_reflns_limit_k_min -12
_diffrn_reflns_limit_l_max 21
_diffrn_reflns_limit_l_min -21
_diffrn_reflns_number 23373
_diffrn_reflns_theta_full 30.00
_diffrn_reflns_theta_max 30.00
_diffrn_reflns_theta_min 1.95
_diffrn_standards_number 0
_exptl_absorpt_coefficient_mu 0.966
_exptl_absorpt_correction_T_max 0.9624
_exptl_absorpt_correction_T_min 0.8767
_exptl_absorpt_correction_type multi-scan
_exptl_absorpt_process_details
;
SADABS  (Bruker-AXS, 2003)
;
_exptl_crystal_colour green
_exptl_crystal_density_diffrn 1.694
_exptl_crystal_density_method 'not measured'
_exptl_crystal_description plate
_exptl_crystal_F_000 894
_exptl_crystal_size_max 0.14
_exptl_crystal_size_mid 0.14
_exptl_crystal_size_min 0.04
_refine_diff_density_max 0.418
_refine_diff_density_min -0.634
_refine_diff_density_rms 0.083
_refine_ls_extinction_method none
_refine_ls_goodness_of_fit_ref 1.020
_refine_ls_hydrogen_treatment refall
_refine_ls_matrix_type full
_refine_ls_number_parameters 293
_refine_ls_number_reflns 5028
_refine_ls_number_restraints 0
_refine_ls_restrained_S_all 1.020
_refine_ls_R_factor_all 0.0594
_refine_ls_R_factor_gt 0.0391
_refine_ls_shift/su_max 0.000
_refine_ls_shift/su_mean 0.000
_refine_ls_structure_factor_coef Fsqd
_refine_ls_weighting_details 'calc w=1/[\s^2^(Fo^2^)+(0.0500P)^2^+1.5000P] where P=(Fo^2^+2Fc^2^)/3'
_refine_ls_weighting_scheme calc
_refine_ls_wR_factor_gt 0.0981
_refine_ls_wR_factor_ref 0.1084
_reflns_number_gt 3853
_reflns_number_total 5028
_reflns_threshold_expression I>2\s(I)
_cod_data_source_file c6ce01039c1.cif
_cod_data_source_block 4b_s441
_cod_depositor_comments
;
The following automatic conversions were performed:

'_symmetry_cell_setting' value 'Monoclinic' changed to 'monoclinic'
according to
/usr/data/users/saulius/crontab/automatic-downloads/rss-feeds/RSC/lib/dictionaries/cif_core.dic
dictionary named 'cif_core.dic' version 2.4.2 from 2011-04-26.

Automatic conversion script
Id: cif_fix_values 4268 2015-11-12 08:31:59Z antanas 

 Adding full bibliography for 7225358--7225363.cif.
;
_cod_original_cell_volume 1725.94(7)
_cod_original_sg_symbol_Hall '-P 2yn      '
_cod_original_sg_symbol_H-M 'P 1 21/n 1  '
_cod_database_code 7225359

loop_
_symmetry_equiv_pos_as_xyz
'x, y, z'
'-x+1/2, y+1/2, -z+1/2'
'-x, -y, -z'
'x-1/2, -y-1/2, z-1/2'

loop_
_atom_site_label
_atom_site_type_symbol
_atom_site_fract_x
_atom_site_fract_y
_atom_site_fract_z
_atom_site_U_iso_or_equiv
_atom_site_adp_type
_atom_site_occupancy
_atom_site_symmetry_multiplicity
_atom_site_calc_flag
_atom_site_refinement_flags
Cu1 Cu 0.0000 0.5000 0.0000 0.01678(9) Uani 1 2 d S
S1 S -0.31619(5) 0.71217(7) 0.26698(4) 0.02930(14) Uani 1 1 d .
S2 S 0.26469(4) 0.63063(6) 0.12532(4) 0.02260(12) Uani 1 1 d .
F1 F 0.40892(15) 0.4929(2) 0.05055(13) 0.0496(5) Uani 1 1 d .
F2 F 0.44952(13) 0.5179(2) 0.19151(13) 0.0507(5) Uani 1 1 d .
F3 F 0.33255(14) 0.35703(19) 0.13731(15) 0.0527(5) Uani 1 1 d .
N1 N 0.04292(15) 0.4262(2) 0.26431(12) 0.0190(3) Uani 1 1 d .
N2 N 0.10616(15) 0.2927(2) 0.15651(12) 0.0190(3) Uani 1 1 d .
N3 N 0.05504(14) 0.29304(19) 0.00022(11) 0.0179(3) Uani 1 1 d .
C1 C -0.3313(2) 0.6637(4) 0.15230(19) 0.0425(7) Uani 1 1 d .
C2 C -0.18319(18) 0.6623(2) 0.30946(14) 0.0213(4) Uani 1 1 d .
C3 C -0.12186(17) 0.5721(2) 0.26357(14) 0.0192(4) Uani 1 1 d .
C4 C -0.01985(17) 0.5291(2) 0.30407(13) 0.0181(4) Uani 1 1 d .
C5 C 0.02071(19) 0.5771(3) 0.38930(15) 0.0239(4) Uani 1 1 d .
C6 C -0.0416(2) 0.6689(3) 0.43367(15) 0.0282(5) Uani 1 1 d .
C7 C -0.1427(2) 0.7122(3) 0.39447(15) 0.0259(5) Uani 1 1 d .
C8 C 0.03863(16) 0.4000(2) 0.17779(13) 0.0173(4) Uani 1 1 d .
C9 C 0.10391(17) 0.2262(2) 0.07396(14) 0.0187(4) Uani 1 1 d .
C10 C 0.15515(19) 0.0889(2) 0.07175(15) 0.0238(4) Uani 1 1 d .
C11 C 0.1514(2) 0.0186(2) -0.00869(16) 0.0270(5) Uani 1 1 d .
C12 C 0.0968(2) 0.0842(3) -0.08497(16) 0.0267(5) Uani 1 1 d .
C13 C 0.05012(18) 0.2197(2) -0.07763(14) 0.0222(4) Uani 1 1 d .
C14 C 0.3696(2) 0.4915(3) 0.12574(18) 0.0318(5) Uani 1 1 d .
O1 O -0.02420(12) 0.46878(16) 0.12026(9) 0.0189(3) Uani 1 1 d .
O2 O 0.18204(13) 0.58475(19) 0.05564(11) 0.0286(4) Uani 1 1 d .
O3 O 0.23896(14) 0.6236(2) 0.21343(11) 0.0305(4) Uani 1 1 d .
O4 O 0.31783(14) 0.76578(18) 0.10681(11) 0.0281(4) Uani 1 1 d .
H1N H 0.087(2) 0.378(3) 0.2966(17) 0.020(6) Uiso 1 1 d .
H2N H 0.145(2) 0.260(3) 0.1947(17) 0.016(6) Uiso 1 1 d .
H1A H -0.280(3) 0.706(4) 0.125(2) 0.045(9) Uiso 1 1 d .
H1B H -0.405(3) 0.708(4) 0.124(2) 0.057(10) Uiso 1 1 d .
H1C H -0.328(3) 0.561(4) 0.141(2) 0.045(9) Uiso 1 1 d .
H3 H -0.150(2) 0.536(3) 0.2118(18) 0.021(6) Uiso 1 1 d .
H5 H 0.086(2) 0.552(3) 0.4140(19) 0.031(7) Uiso 1 1 d .
H6 H -0.012(2) 0.711(3) 0.4893(18) 0.028(7) Uiso 1 1 d .
H7 H -0.184(2) 0.773(3) 0.426(2) 0.036(8) Uiso 1 1 d .
H10 H 0.189(2) 0.050(3) 0.1245(18) 0.023(6) Uiso 1 1 d .
H11 H 0.187(2) -0.067(3) -0.0098(19) 0.033(8) Uiso 1 1 d .
H12 H 0.087(2) 0.045(3) -0.1408(19) 0.029(7) Uiso 1 1 d .
H13 H 0.014(2) 0.270(3) -0.1283(19) 0.031(7) Uiso 1 1 d .

loop_
_atom_site_aniso_label
_atom_site_aniso_U_11
_atom_site_aniso_U_22
_atom_site_aniso_U_33
_atom_site_aniso_U_23
_atom_site_aniso_U_13
_atom_site_aniso_U_12
Cu1 0.02000(18) 0.01601(16) 0.01462(16) 0.00129(13) 0.00359(12) 0.00314(13)
S1 0.0266(3) 0.0293(3) 0.0327(3) 0.0017(2) 0.0070(2) 0.0108(2)
S2 0.0213(3) 0.0241(3) 0.0215(2) -0.0011(2) 0.00041(19) -0.0042(2)
F1 0.0445(10) 0.0587(12) 0.0505(10) -0.0026(8) 0.0223(8) 0.0102(8)
F2 0.0254(8) 0.0677(12) 0.0545(11) 0.0097(9) -0.0073(7) 0.0028(8)
F3 0.0367(9) 0.0285(8) 0.0956(15) 0.0087(9) 0.0188(10) 0.0047(7)
N1 0.0189(8) 0.0211(8) 0.0169(8) 0.0015(7) 0.0020(7) 0.0043(7)
N2 0.0202(9) 0.0205(8) 0.0156(8) 0.0025(7) 0.0010(7) 0.0056(7)
N3 0.0186(8) 0.0170(8) 0.0178(8) -0.0007(6) 0.0024(6) 0.0000(6)
C1 0.0294(14) 0.069(2) 0.0285(13) 0.0030(14) 0.0028(11) 0.0116(14)
C2 0.0239(10) 0.0173(9) 0.0237(10) 0.0022(8) 0.0069(8) 0.0010(8)
C3 0.0216(10) 0.0178(9) 0.0186(9) -0.0008(7) 0.0044(8) -0.0010(8)
C4 0.0205(10) 0.0168(9) 0.0173(9) 0.0011(7) 0.0042(7) 0.0002(7)
C5 0.0242(11) 0.0258(11) 0.0210(10) -0.0021(8) 0.0015(8) -0.0007(9)
C6 0.0358(13) 0.0285(11) 0.0203(10) -0.0064(9) 0.0043(9) -0.0035(10)
C7 0.0325(12) 0.0232(10) 0.0239(11) -0.0033(8) 0.0106(9) 0.0010(9)
C8 0.0167(9) 0.0168(8) 0.0188(9) 0.0010(7) 0.0041(7) -0.0007(7)
C9 0.0181(9) 0.0175(9) 0.0210(9) 0.0012(7) 0.0044(8) -0.0001(7)
C10 0.0256(11) 0.0200(10) 0.0260(11) 0.0008(8) 0.0051(9) 0.0051(8)
C11 0.0308(12) 0.0206(10) 0.0307(12) -0.0013(9) 0.0085(9) 0.0058(9)
C12 0.0355(13) 0.0208(10) 0.0244(11) -0.0058(9) 0.0069(9) 0.0008(9)
C13 0.0262(11) 0.0204(10) 0.0197(10) -0.0011(8) 0.0028(8) 0.0003(8)
C14 0.0238(11) 0.0333(13) 0.0383(13) 0.0029(10) 0.0049(10) -0.0016(10)
O1 0.0198(7) 0.0214(7) 0.0159(6) 0.0029(5) 0.0036(5) 0.0049(5)
O2 0.0228(8) 0.0335(9) 0.0268(8) -0.0012(7) -0.0042(6) -0.0040(7)
O3 0.0322(9) 0.0341(9) 0.0267(8) -0.0040(7) 0.0089(7) -0.0060(7)
O4 0.0329(9) 0.0260(8) 0.0237(8) 0.0021(6) -0.0009(7) -0.0101(7)

loop_
_atom_type_symbol
_atom_type_description
_atom_type_scat_dispersion_real
_atom_type_scat_dispersion_imag
_atom_type_scat_source
C C 0.0033 0.0016 'International Tables Vol C Tables 4.2.6.8 and 6.1.1.4'
H H 0.0000 0.0000 'International Tables Vol C Tables 4.2.6.8 and 6.1.1.4'
N N 0.0061 0.0033 'International Tables Vol C Tables 4.2.6.8 and 6.1.1.4'
O O 0.0106 0.0060 'International Tables Vol C Tables 4.2.6.8 and 6.1.1.4'
F F 0.0171 0.0103 'International Tables Vol C Tables 4.2.6.8 and 6.1.1.4'
S S 0.1246 0.1234 'International Tables Vol C Tables 4.2.6.8 and 6.1.1.4'
Cu Cu 0.3201 1.2651 'International Tables Vol C Tables 4.2.6.8 and 6.1.1.4'

loop_
_geom_angle_atom_site_label_1
_geom_angle_atom_site_label_2
_geom_angle_atom_site_label_3
_geom_angle
_geom_angle_site_symmetry_1
_geom_angle_site_symmetry_3
_geom_angle_publ_flag
O1 Cu1 O1 180.0 . 3_565 yes
O1 Cu1 N3 91.78(7) . 3_565 yes
O1 Cu1 N3 88.22(7) 3_565 3_565 yes
O1 Cu1 N3 88.22(7) . . yes
O1 Cu1 N3 91.78(6) 3_565 . yes
N3 Cu1 N3 180.0 3_565 . yes
C2 S1 C1 104.18(12) . . yes
O2 S2 O3 115.93(11) . . yes
O2 S2 O4 114.07(10) . . yes
O3 S2 O4 113.75(10) . . yes
O2 S2 C14 104.28(11) . . yes
O3 S2 C14 103.79(12) . . yes
O4 S2 C14 102.95(11) . . yes
C8 N1 C4 127.00(18) . . yes
C8 N1 H1N 115.1(18) . . ?
C4 N1 H1N 117.8(18) . . ?
C8 N2 C9 126.78(18) . . yes
C8 N2 H2N 116.6(19) . . ?
C9 N2 H2N 116.2(19) . . ?
C9 N3 C13 117.85(18) . . yes
C9 N3 Cu1 122.60(14) . . yes
C13 N3 Cu1 119.39(14) . . yes
S1 C1 H1A 112(2) . . ?
S1 C1 H1B 104.8(19) . . ?
H1A C1 H1B 107(3) . . ?
S1 C1 H1C 115(2) . . ?
H1A C1 H1C 106(3) . . ?
H1B C1 H1C 111(3) . . ?
C3 C2 C7 120.6(2) . . yes
C3 C2 S1 122.76(17) . . yes
C7 C2 S1 116.59(17) . . yes
C2 C3 C4 119.42(19) . . yes
C2 C3 H3 120.0(18) . . ?
C4 C3 H3 120.3(18) . . ?
C5 C4 C3 120.4(2) . . yes
C5 C4 N1 117.19(19) . . yes
C3 C4 N1 122.24(18) . . yes
C4 C5 C6 119.3(2) . . yes
C4 C5 H5 120.2(19) . . ?
C6 C5 H5 120.5(19) . . ?
C7 C6 C5 121.0(2) . . yes
C7 C6 H6 118.2(17) . . ?
C5 C6 H6 120.5(17) . . ?
C6 C7 C2 119.3(2) . . yes
C6 C7 H7 119.9(18) . . ?
C2 C7 H7 120.8(18) . . ?
O1 C8 N1 121.83(19) . . yes
O1 C8 N2 122.50(18) . . yes
N1 C8 N2 115.66(18) . . yes
N3 C9 N2 120.39(18) . . yes
N3 C9 C10 122.17(19) . . yes
N2 C9 C10 117.44(19) . . yes
C11 C10 C9 118.6(2) . . yes
C11 C10 H10 123.4(17) . . ?
C9 C10 H10 118.0(17) . . ?
C10 C11 C12 119.5(2) . . yes
C10 C11 H11 118.0(19) . . ?
C12 C11 H11 122.4(19) . . ?
C13 C12 C11 118.4(2) . . yes
C13 C12 H12 115.3(18) . . ?
C11 C12 H12 126.3(18) . . ?
N3 C13 C12 123.3(2) . . yes
N3 C13 H13 115.3(17) . . ?
C12 C13 H13 121.4(17) . . ?
F1 C14 F3 108.3(2) . . yes
F1 C14 F2 108.1(2) . . yes
F3 C14 F2 107.8(2) . . yes
F1 C14 S2 111.31(18) . . yes
F3 C14 S2 111.17(17) . . yes
F2 C14 S2 110.07(19) . . yes
C8 O1 Cu1 124.17(13) . . yes

loop_
_geom_bond_atom_site_label_1
_geom_bond_atom_site_label_2
_geom_bond_distance
_geom_bond_site_symmetry_2
_geom_bond_publ_flag
Cu1 O1 1.9302(14) . yes
Cu1 O1 1.9303(14) 3_565 yes
Cu1 N3 1.9985(17) 3_565 yes
Cu1 N3 1.9985(17) . yes
S1 C2 1.762(2) . yes
S1 C1 1.786(3) . yes
S2 O2 1.4296(16) . yes
S2 O3 1.4353(17) . yes
S2 O4 1.4452(16) . yes
S2 C14 1.828(3) . yes
F1 C14 1.322(3) . yes
F2 C14 1.328(3) . yes
F3 C14 1.327(3) . yes
N1 C8 1.335(3) . yes
N1 C4 1.421(3) . yes
N1 H1N 0.81(3) . ?
N2 C8 1.366(3) . yes
N2 C9 1.394(3) . yes
N2 H2N 0.76(3) . ?
N3 C9 1.340(3) . yes
N3 C13 1.355(3) . yes
C1 H1A 0.91(4) . ?
C1 H1B 1.04(4) . ?
C1 H1C 0.94(4) . ?
C2 C3 1.390(3) . yes
C2 C7 1.393(3) . yes
C3 C4 1.394(3) . yes
C3 H3 0.88(3) . ?
C4 C5 1.391(3) . yes
C5 C6 1.393(3) . yes
C5 H5 0.88(3) . ?
C6 C7 1.380(4) . yes
C6 H6 0.95(3) . ?
C7 H7 0.94(3) . ?
C8 O1 1.253(2) . yes
C9 C10 1.405(3) . yes
C10 C11 1.378(3) . yes
C10 H10 0.92(3) . ?
C11 C12 1.389(3) . yes
C11 H11 0.90(3) . ?
C12 C13 1.374(3) . yes
C12 H12 0.91(3) . ?
C13 H13 0.95(3) . ?

loop_
_geom_hbond_atom_site_label_D
_geom_hbond_atom_site_label_H
_geom_hbond_atom_site_label_A
_geom_hbond_distance_DH
_geom_hbond_distance_HA
_geom_hbond_distance_DA
_geom_hbond_angle_DHA
_geom_hbond_site_symmetry_A
N1 H1N O4 0.81(3) 2.03(3) 2.825(2) 171(3) 2_545
N2 H2N O3 0.76(3) 2.23(3) 2.982(3) 168(3) 2_545
